data_7127771
loop_
_publ_author_name
'Wang, Jingjing'
'Liu, Xue'
'Wu, Ziyan'
'Li, Feng'
'Zhang, Ming-Liang'
'Mi, Yiman'
'Wei, Junhao'
'Zhou, Yao'
'Liu, Lantao'

_publ_section_title
;
 Ag-Catalyzed ring-opening of tertiary cycloalkanols for C-H
 functionalization of cyclic aldimines.
;
_journal_issue 12
_journal_name_full 'Chemical communications (Cambridge, England)'
_journal_page_first 1506
_journal_page_last 1509
_journal_paper_doi 10.1039/d0cc07181a
_journal_volume 57
_journal_year 2021
_chemical_formula_sum 'C16 H13 N O4 S'
_chemical_formula_weight 315.33
_space_group_IT_number 14
_space_group_name_Hall '-P 2yn'
_space_group_name_H-M_alt 'P 1 21/n 1'
_symmetry_cell_setting monoclinic
_symmetry_space_group_name_H-M 'P 1 21/n 1'
_atom_sites_solution_hydrogens geom
_atom_sites_solution_primary direct
_atom_sites_solution_secondary difmap
_audit_creation_method SHELXL-97
_audit_update_record
;
2019-12-19 deposited with the CCDC.	2021-01-04 downloaded from the CCDC.
;
_cell_angle_alpha 90.00
_cell_angle_beta 115.833(4)
_cell_angle_gamma 90.00
_cell_formula_units_Z 4
_cell_length_a 16.556(2)
_cell_length_b 5.6598(7)
_cell_length_c 17.572(2)
_cell_measurement_reflns_used 3896
_cell_measurement_temperature 297(2)
_cell_measurement_theta_max 27.47
_cell_measurement_theta_min 2.82
_cell_volume 1482.0(3)
_computing_cell_refinement 'Bruker SAINT'
_computing_data_collection 'Bruker APEX2'
_computing_data_reduction 'Bruker SAINT'
_computing_molecular_graphics 'Bruker SHELXTL'
_computing_publication_material 'Bruker SHELXTL'
_computing_structure_refinement 'SHELXL-97 (Sheldrick, 1997)'
_computing_structure_solution 'SHELXS-97 (Sheldrick, 1990)'
_diffrn_ambient_temperature 297(2)
_diffrn_measured_fraction_theta_full 0.997
_diffrn_measured_fraction_theta_max 0.997
_diffrn_measurement_device_type 'Bruker APEX-II CCD'
_diffrn_measurement_method '\f and \w scans'
_diffrn_radiation_monochromator graphite
_diffrn_radiation_source 'fine-focus sealed tube'
_diffrn_radiation_type MoK\a
_diffrn_radiation_wavelength 0.71073
_diffrn_reflns_av_R_equivalents 0.1068
_diffrn_reflns_av_sigmaI/netI 0.0538
_diffrn_reflns_limit_h_max 19
_diffrn_reflns_limit_h_min -19
_diffrn_reflns_limit_k_max 6
_diffrn_reflns_limit_k_min -6
_diffrn_reflns_limit_l_max 20
_diffrn_reflns_limit_l_min -20
_diffrn_reflns_number 20112
_diffrn_reflns_theta_full 25.00
_diffrn_reflns_theta_max 25.00
_diffrn_reflns_theta_min 3.49
_diffrn_standards_number 0
_exptl_absorpt_coefficient_mu 0.236
_exptl_absorpt_correction_T_max 0.7456
_exptl_absorpt_correction_T_min 0.5571
_exptl_absorpt_correction_type multi-scan
_exptl_absorpt_process_details 'SADABS (Sheldrick,1996)'
_exptl_crystal_colour colorless
_exptl_crystal_density_diffrn 1.413
_exptl_crystal_density_method 'not measured'
_exptl_crystal_description block
_exptl_crystal_F_000 656
_exptl_crystal_size_max 0.32
_exptl_crystal_size_mid 0.23
_exptl_crystal_size_min 0.08
_refine_diff_density_max 0.214
_refine_diff_density_min -0.283
_refine_diff_density_rms 0.049
_refine_ls_extinction_method none
_refine_ls_goodness_of_fit_ref 1.072
_refine_ls_hydrogen_treatment mixed
_refine_ls_matrix_type full
_refine_ls_number_parameters 199
_refine_ls_number_reflns 2597
_refine_ls_number_restraints 0
_refine_ls_restrained_S_all 1.072
_refine_ls_R_factor_all 0.1062
_refine_ls_R_factor_gt 0.0588
_refine_ls_shift/su_max 0.000
_refine_ls_shift/su_mean 0.000
_refine_ls_structure_factor_coef Fsqd
_refine_ls_weighting_details 'calc w=1/[\s^2^(Fo^2^)+(0.0563P)^2^+0.4684P] where P=(Fo^2^+2Fc^2^)/3'
_refine_ls_weighting_scheme calc
_refine_ls_wR_factor_gt 0.1191
_refine_ls_wR_factor_ref 0.1332
_reflns_number_gt 1622
_reflns_number_total 2597
_reflns_threshold_expression >2sigma(I)
_cod_data_source_file d0cc07181a2.cif
_cod_data_source_block 1_CCDC1
_cod_depositor_comments
;
The following automatic conversions were performed:

data item '_symmetry_cell_setting' value 'Monoclinic' was changed to
'monoclinic' in accordance with the
/home/data/users/saulius/crontab/automatic-downloads/rss-feeds/RSC/lib/dictionaries/cif_core.dic
dictionary named 'cif_core.dic' version 2.4.2 last updated on
2011-04-26.

Automatic conversion script
Id: cif_fix_values 7556 2019-12-06 15:28:31Z antanas 

 Adding full bibliography for 7127770--7127771.cif.
;
_cod_original_sg_symbol_H-M P2(1)/n
_cod_database_code 7127771

loop_
_symmetry_equiv_pos_as_xyz
'x, y, z'
'-x+1/2, y+1/2, -z+1/2'
'-x, -y, -z'
'x-1/2, -y-1/2, z-1/2'

loop_
_atom_site_label
_atom_site_type_symbol
_atom_site_fract_x
_atom_site_fract_y
_atom_site_fract_z
_atom_site_U_iso_or_equiv
_atom_site_adp_type
_atom_site_occupancy
_atom_site_symmetry_multiplicity
_atom_site_calc_flag
_atom_site_refinement_flags
_atom_site_disorder_assembly
_atom_site_disorder_group
S1 S 0.81756(6) 0.12515(19) 0.46152(5) 0.0594(3) Uani 1 1 d . . .
O1 O 0.74763(16) 0.0002(4) 0.37630(14) 0.0612(6) Uani 1 1 d . . .
O2 O 0.84754(19) -0.0616(5) 0.52012(15) 0.0886(9) Uani 1 1 d . . .
O3 O 0.87978(16) 0.2563(5) 0.44347(16) 0.0807(8) Uani 1 1 d . . .
O4 O 0.57726(18) 0.1989(5) 0.50430(15) 0.0880(10) Uani 1 1 d . . .
N1 N 0.75629(17) 0.3044(5) 0.48672(15) 0.0504(7) Uani 1 1 d . . .
C1 C 0.6166(2) 0.2025(7) 0.8005(2) 0.0567(9) Uani 1 1 d . . .
H1 H 0.6167 0.1715 0.8525 0.068 Uiso 1 1 calc R . .
C2 C 0.5753(2) 0.0473(6) 0.7343(2) 0.0551(9) Uani 1 1 d . . .
H13 H 0.5479 -0.0887 0.7415 0.066 Uiso 1 1 calc R . .
C3 C 0.5752(2) 0.0954(6) 0.6574(2) 0.0500(8) Uani 1 1 d . . .
H12 H 0.5469 -0.0086 0.6125 0.060 Uiso 1 1 calc R . .
C4 C 0.61616(18) 0.2954(6) 0.64584(17) 0.0417(8) Uani 1 1 d . . .
C5 C 0.61271(19) 0.3422(6) 0.56085(19) 0.0488(8) Uani 1 1 d . . .
C6 C 0.6526(2) 0.5629(6) 0.54530(19) 0.0535(9) Uani 1 1 d . . .
H9 H 0.7165 0.5649 0.5823 0.064 Uiso 1 1 calc R . .
H3 H 0.6258 0.6984 0.5593 0.064 Uiso 1 1 calc R . .
C7 C 0.6386(2) 0.5845(6) 0.4547(2) 0.0565(9) Uani 1 1 d . . .
H4 H 0.5749 0.5711 0.4179 0.068 Uiso 1 1 calc R . .
H5 H 0.6576 0.7408 0.4465 0.068 Uiso 1 1 calc R . .
C8 C 0.68744(19) 0.4054(5) 0.42809(18) 0.0415(7) Uani 1 1 d . . .
C9 C 0.65662(19) 0.3500(6) 0.33823(17) 0.0422(7) Uani 1 1 d . . .
C10 C 0.5933(2) 0.4878(6) 0.27362(19) 0.0541(9) Uani 1 1 d . . .
H8 H 0.5712 0.6245 0.2872 0.065 Uiso 1 1 calc R . .
C11 C 0.5635(2) 0.4232(7) 0.1906(2) 0.0640(10) Uani 1 1 d . . .
H7 H 0.5223 0.5179 0.1482 0.077 Uiso 1 1 calc R . .
C12 C 0.5942(2) 0.2194(8) 0.1699(2) 0.0661(11) Uani 1 1 d . . .
H2 H 0.5726 0.1751 0.1134 0.079 Uiso 1 1 calc R . .
C13 C 0.6868(2) 0.1492(6) 0.31431(19) 0.0476(8) Uani 1 1 d . . .
C14 C 0.6567(2) 0.0797(7) 0.2318(2) 0.0607(10) Uani 1 1 d . . .
H6 H 0.6779 -0.0580 0.2179 0.073 Uiso 1 1 calc R . .
C15 C 0.6578(2) 0.4495(6) 0.71329(18) 0.0474(8) Uani 1 1 d . . .
H11 H 0.6860 0.5849 0.7067 0.057 Uiso 1 1 calc R . .
C16 C 0.6573(2) 0.4009(6) 0.79033(19) 0.0539(9) Uani 1 1 d . . .
H10 H 0.6850 0.5045 0.8354 0.065 Uiso 1 1 calc R . .

loop_
_atom_site_aniso_label
_atom_site_aniso_U_11
_atom_site_aniso_U_22
_atom_site_aniso_U_33
_atom_site_aniso_U_23
_atom_site_aniso_U_13
_atom_site_aniso_U_12
S1 0.0558(5) 0.0775(7) 0.0465(5) 0.0132(5) 0.0237(4) 0.0196(5)
O1 0.0746(15) 0.0546(15) 0.0545(13) 0.0077(12) 0.0283(12) 0.0185(13)
O2 0.101(2) 0.101(2) 0.0634(16) 0.0320(16) 0.0352(15) 0.0433(18)
O3 0.0573(15) 0.112(2) 0.0861(18) 0.0101(16) 0.0432(14) 0.0024(16)
O4 0.103(2) 0.111(2) 0.0587(15) -0.0441(16) 0.0430(15) -0.062(2)
N1 0.0512(16) 0.061(2) 0.0417(14) 0.0019(13) 0.0226(13) 0.0058(14)
C1 0.057(2) 0.066(3) 0.0485(19) 0.0028(18) 0.0243(17) 0.0132(19)
C2 0.059(2) 0.047(2) 0.066(2) 0.0038(18) 0.0332(18) 0.0027(17)
C3 0.0490(18) 0.041(2) 0.061(2) -0.0164(17) 0.0247(16) -0.0030(16)
C4 0.0360(15) 0.043(2) 0.0437(17) -0.0095(15) 0.0153(14) 0.0032(14)
C5 0.0390(16) 0.059(2) 0.0480(18) -0.0192(17) 0.0184(15) -0.0093(16)
C6 0.060(2) 0.052(2) 0.0542(19) -0.0127(16) 0.0294(17) -0.0038(17)
C7 0.064(2) 0.053(2) 0.057(2) 0.0002(17) 0.0309(17) 0.0084(18)
C8 0.0429(16) 0.0427(19) 0.0417(16) 0.0039(15) 0.0210(14) -0.0007(15)
C9 0.0401(16) 0.046(2) 0.0406(16) 0.0037(15) 0.0176(13) -0.0011(15)
C10 0.0517(19) 0.060(2) 0.050(2) 0.0082(17) 0.0210(16) 0.0087(18)
C11 0.057(2) 0.081(3) 0.046(2) 0.015(2) 0.0152(17) 0.005(2)
C12 0.067(2) 0.087(3) 0.0411(19) -0.005(2) 0.0216(18) -0.015(2)
C13 0.0517(18) 0.049(2) 0.0459(18) 0.0047(16) 0.0251(15) 0.0022(17)
C14 0.076(2) 0.062(3) 0.052(2) -0.0067(18) 0.0349(19) 0.000(2)
C15 0.0508(18) 0.042(2) 0.0477(18) -0.0102(16) 0.0202(15) -0.0049(16)
C16 0.0539(19) 0.059(2) 0.0415(18) -0.0137(17) 0.0139(15) 0.0015(18)

loop_
_atom_type_symbol
_atom_type_description
_atom_type_scat_dispersion_real
_atom_type_scat_dispersion_imag
_atom_type_scat_source
C C 0.0033 0.0016 'International Tables Vol C Tables 4.2.6.8 and 6.1.1.4'
H H 0.0000 0.0000 'International Tables Vol C Tables 4.2.6.8 and 6.1.1.4'
N N 0.0061 0.0033 'International Tables Vol C Tables 4.2.6.8 and 6.1.1.4'
O O 0.0106 0.0060 'International Tables Vol C Tables 4.2.6.8 and 6.1.1.4'
S S 0.1246 0.1234 'International Tables Vol C Tables 4.2.6.8 and 6.1.1.4'

loop_
_geom_angle_atom_site_label_1
_geom_angle_atom_site_label_2
_geom_angle_atom_site_label_3
_geom_angle
_geom_angle_site_symmetry_1
_geom_angle_site_symmetry_3
_geom_angle_publ_flag
O2 S1 O3 119.99(18) . . ?
O2 S1 O1 103.49(17) . . ?
O3 S1 O1 108.80(15) . . ?
O2 S1 N1 109.41(15) . . ?
O3 S1 N1 109.60(17) . . ?
O1 S1 N1 104.30(13) . . ?
C13 O1 S1 116.3(2) . . ?
C8 N1 S1 119.9(2) . . ?
C16 C1 C2 120.4(3) . . ?
C16 C1 H1 119.8 . . ?
C2 C1 H1 119.8 . . ?
C1 C2 C3 119.4(3) . . ?
C1 C2 H13 120.3 . . ?
C3 C2 H13 120.3 . . ?
C2 C3 C4 121.0(3) . . ?
C2 C3 H12 119.5 . . ?
C4 C3 H12 119.5 . . ?
C3 C4 C15 118.9(3) . . ?
C3 C4 C5 119.0(3) . . ?
C15 C4 C5 122.0(3) . . ?
O4 C5 C4 119.5(3) . . ?
O4 C5 C6 120.2(3) . . ?
C4 C5 C6 120.3(3) . . ?
C5 C6 C7 112.5(3) . . ?
C5 C6 H9 109.1 . . ?
C7 C6 H9 109.1 . . ?
C5 C6 H3 109.1 . . ?
C7 C6 H3 109.1 . . ?
H9 C6 H3 107.8 . . ?
C8 C7 C6 114.8(3) . . ?
C8 C7 H4 108.6 . . ?
C6 C7 H4 108.6 . . ?
C8 C7 H5 108.6 . . ?
C6 C7 H5 108.6 . . ?
H4 C7 H5 107.5 . . ?
N1 C8 C9 122.5(3) . . ?
N1 C8 C7 117.5(3) . . ?
C9 C8 C7 120.0(3) . . ?
C13 C9 C10 117.1(3) . . ?
C13 C9 C8 120.2(3) . . ?
C10 C9 C8 122.7(3) . . ?
C11 C10 C9 120.7(3) . . ?
C11 C10 H8 119.7 . . ?
C9 C10 H8 119.7 . . ?
C10 C11 C12 120.3(3) . . ?
C10 C11 H7 119.9 . . ?
C12 C11 H7 119.9 . . ?
C11 C12 C14 120.7(3) . . ?
C11 C12 H2 119.7 . . ?
C14 C12 H2 119.7 . . ?
C14 C13 C9 123.1(3) . . ?
C14 C13 O1 117.3(3) . . ?
C9 C13 O1 119.5(3) . . ?
C13 C14 C12 118.2(3) . . ?
C13 C14 H6 120.9 . . ?
C12 C14 H6 120.9 . . ?
C16 C15 C4 119.8(3) . . ?
C16 C15 H11 120.1 . . ?
C4 C15 H11 120.1 . . ?
C1 C16 C15 120.4(3) . . ?
C1 C16 H10 119.8 . . ?
C15 C16 H10 119.8 . . ?

loop_
_geom_bond_atom_site_label_1
_geom_bond_atom_site_label_2
_geom_bond_distance
_geom_bond_site_symmetry_2
_geom_bond_publ_flag
S1 O2 1.406(3) . ?
S1 O3 1.413(3) . ?
S1 O1 1.604(2) . ?
S1 N1 1.627(3) . ?
O1 C13 1.398(4) . ?
O4 C5 1.217(3) . ?
N1 C8 1.290(4) . ?
C1 C16 1.361(5) . ?
C1 C2 1.378(5) . ?
C1 H1 0.9300 . ?
C2 C3 1.379(4) . ?
C2 H13 0.9300 . ?
C3 C4 1.379(4) . ?
C3 H12 0.9300 . ?
C4 C15 1.389(4) . ?
C4 C5 1.493(4) . ?
C5 C6 1.493(5) . ?
C6 C7 1.511(4) . ?
C6 H9 0.9700 . ?
C6 H3 0.9700 . ?
C7 C8 1.493(4) . ?
C7 H4 0.9700 . ?
C7 H5 0.9700 . ?
C8 C9 1.466(4) . ?
C9 C13 1.379(4) . ?
C9 C10 1.400(4) . ?
C10 C11 1.370(4) . ?
C10 H8 0.9300 . ?
C11 C12 1.373(5) . ?
C11 H7 0.9300 . ?
C12 C14 1.378(5) . ?
C12 H2 0.9300 . ?
C13 C14 1.370(4) . ?
C14 H6 0.9300 . ?
C15 C16 1.385(4) . ?
C15 H11 0.9300 . ?
C16 H10 0.9300 . ?

loop_
_geom_torsion_atom_site_label_1
_geom_torsion_atom_site_label_2
_geom_torsion_atom_site_label_3
_geom_torsion_atom_site_label_4
_geom_torsion
_geom_torsion_site_symmetry_1
_geom_torsion_site_symmetry_2
_geom_torsion_site_symmetry_3
_geom_torsion_site_symmetry_4
_geom_torsion_publ_flag
O2 S1 O1 C13 161.1(2) . . . . ?
O3 S1 O1 C13 -70.2(2) . . . . ?
N1 S1 O1 C13 46.7(2) . . . . ?
O2 S1 N1 C8 -143.7(3) . . . . ?
O3 S1 N1 C8 82.8(3) . . . . ?
O1 S1 N1 C8 -33.5(3) . . . . ?
C16 C1 C2 C3 -0.4(5) . . . . ?
C1 C2 C3 C4 0.5(5) . . . . ?
C2 C3 C4 C15 -0.2(5) . . . . ?
C2 C3 C4 C5 -178.9(3) . . . . ?
C3 C4 C5 O4 -3.1(5) . . . . ?
C15 C4 C5 O4 178.3(3) . . . . ?
C3 C4 C5 C6 177.1(3) . . . . ?
C15 C4 C5 C6 -1.6(4) . . . . ?
O4 C5 C6 C7 2.9(5) . . . . ?
C4 C5 C6 C7 -177.2(3) . . . . ?
C5 C6 C7 C8 -66.9(4) . . . . ?
S1 N1 C8 C9 5.5(4) . . . . ?
S1 N1 C8 C7 -174.6(2) . . . . ?
C6 C7 C8 N1 -21.8(4) . . . . ?
C6 C7 C8 C9 158.1(3) . . . . ?
N1 C8 C9 C13 15.4(4) . . . . ?
C7 C8 C9 C13 -164.5(3) . . . . ?
N1 C8 C9 C10 -167.7(3) . . . . ?
C7 C8 C9 C10 12.4(4) . . . . ?
C13 C9 C10 C11 -0.1(4) . . . . ?
C8 C9 C10 C11 -177.1(3) . . . . ?
C9 C10 C11 C12 1.3(5) . . . . ?
C10 C11 C12 C14 -1.4(5) . . . . ?
C10 C9 C13 C14 -1.1(5) . . . . ?
C8 C9 C13 C14 176.0(3) . . . . ?
C10 C9 C13 O1 -177.6(3) . . . . ?
C8 C9 C13 O1 -0.6(4) . . . . ?
S1 O1 C13 C14 150.5(2) . . . . ?
S1 O1 C13 C9 -32.7(4) . . . . ?
C9 C13 C14 C12 0.9(5) . . . . ?
O1 C13 C14 C12 177.6(3) . . . . ?
C11 C12 C14 C13 0.3(5) . . . . ?
C3 C4 C15 C16 -0.2(4) . . . . ?
C5 C4 C15 C16 178.4(3) . . . . ?
C2 C1 C16 C15 0.0(5) . . . . ?
C4 C15 C16 C1 0.3(5) . . . . ?
